data_7005700
loop_
_publ_author_name
'Dickie, Diane A.'
'Lee, Peter T. K.'
'Labeodan, Ojisamola A.'
'Schatte, Gabriele'
'Weinberg, Noham'
'Lewis, Andrew R.'
'Bernard, Guy M.'
'Wasylishen, Roderick E.'
'Clyburne, Jason A. C.'

_publ_section_title
;
 Flexible coordination of the carboxylate ligand in tin(II) amides and
 a 1,3-diaza-2,4-distannacyclobutanediyl.
;
_journal_issue 27
_journal_name_full 'Dalton transactions (Cambridge, England : 2003)'
_journal_page_first 2862
_journal_page_last 2869
_journal_paper_doi 10.1039/b704588c
_journal_year 2007
_chemical_formula_moiety 'C56 H68 N2 O4 Si2 Sn2, C4 H10 O'
_chemical_formula_sum 'C60 H78 N2 O5 Si2 Sn2'
_chemical_formula_weight 1200.80
_chemical_name_systematic
;
?
;
_space_group_IT_number 2
_symmetry_cell_setting triclinic
_symmetry_space_group_name_Hall '-P 1'
_symmetry_space_group_name_H-M 'P -1'
_atom_sites_solution_hydrogens geom
_atom_sites_solution_primary direct
_atom_sites_solution_secondary difmap
_audit_creation_method SHELXL-97
_cell_angle_alpha 77.2409(16)
_cell_angle_beta 75.5426(16)
_cell_angle_gamma 87.3334(17)
_cell_formula_units_Z 1
_cell_length_a 10.8922(3)
_cell_length_b 11.7957(3)
_cell_length_c 12.3240(3)
_cell_measurement_reflns_used 20318
_cell_measurement_temperature 173(2)
_cell_measurement_theta_max 27.485
_cell_measurement_theta_min 0.998
_cell_volume 1495.34(7)
_computing_cell_refinement 'HKL Scalepack (Otwinowski & Minor 1997)'
_computing_data_collection 'Collect (Nonius BV, 1998)'
_computing_data_reduction 'HKL Denzo and Scalepack (Otwinowski & Minor 1997)'
_computing_molecular_graphics 'Ortep-3 for Windows (Farrugia, 1997)'
_computing_publication_material 'SHELXL-97 (Sheldrick, 1997)'
_computing_structure_refinement 'SHELXL-97 (Sheldrick, 1997)'
_computing_structure_solution 'SIR97 (Altomare et al., 1997)'
_diffrn_ambient_temperature 173(2)
_diffrn_detector_area_resol_mean 9
_diffrn_measured_fraction_theta_full 0.987
_diffrn_measured_fraction_theta_max 0.987
_diffrn_measurement_device 'Nonius KappaCCD'
_diffrn_measurement_method '\f scans and \w scans with \k offsets'
_diffrn_radiation_monochromator 'horizonally mounted graphite crystal'
_diffrn_radiation_source 'fine-focus sealed tube'
_diffrn_radiation_type MoK\a
_diffrn_radiation_wavelength 0.71073
_diffrn_reflns_av_R_equivalents 0.0843
_diffrn_reflns_av_sigmaI/netI 0.0631
_diffrn_reflns_limit_h_max 13
_diffrn_reflns_limit_h_min -14
_diffrn_reflns_limit_k_max 15
_diffrn_reflns_limit_k_min -15
_diffrn_reflns_limit_l_max 15
_diffrn_reflns_limit_l_min -15
_diffrn_reflns_number 25297
_diffrn_reflns_theta_full 27.62
_diffrn_reflns_theta_max 27.62
_diffrn_reflns_theta_min 2.26
_diffrn_standards_decay_% 0
_diffrn_standards_interval_count 0
_diffrn_standards_interval_time 0
_diffrn_standards_number 0
_exptl_absorpt_coefficient_mu 0.922
_exptl_absorpt_correction_T_max 0.831
_exptl_absorpt_correction_T_min 0.740
_exptl_absorpt_correction_type psi-scan
_exptl_absorpt_process_details 'Shelxtl 6.10 (Bruker-AXS, 2000)'
_exptl_crystal_colour colourless
_exptl_crystal_density_diffrn 1.333
_exptl_crystal_density_method 'not measured'
_exptl_crystal_description chip
_exptl_crystal_F_000 620
_exptl_crystal_size_max 0.25
_exptl_crystal_size_mid 0.20
_exptl_crystal_size_min 0.20
_refine_diff_density_max 0.771
_refine_diff_density_min -1.105
_refine_diff_density_rms 0.140
_refine_ls_extinction_coef 0.0061(7)
_refine_ls_extinction_expression Fc^*^=kFc[1+0.001xFc^2^\l^3^/sin(2\q)]^-1/4^
_refine_ls_extinction_method SHELXL
_refine_ls_goodness_of_fit_ref 1.054
_refine_ls_hydrogen_treatment constr
_refine_ls_matrix_type full
_refine_ls_number_parameters 353
_refine_ls_number_reflns 6863
_refine_ls_number_restraints 35
_refine_ls_restrained_S_all 1.052
_refine_ls_R_factor_all 0.0567
_refine_ls_R_factor_gt 0.0427
_refine_ls_shift/su_max 0.001
_refine_ls_shift/su_mean 0.000
_refine_ls_structure_factor_coef Fsqd
_refine_ls_weighting_details 'calc w=1/[\s^2^(Fo^2^)+(0.0351P)^2^+1.9364P] where P=(Fo^2^+2Fc^2^)/3'
_refine_ls_weighting_scheme calc
_refine_ls_wR_factor_gt 0.0920
_refine_ls_wR_factor_ref 0.0999
_reflns_number_gt 5809
_reflns_number_total 6863
_reflns_threshold_expression >2\s(I)
_cod_data_source_file b704588c.txt
_cod_data_source_block 8_Et2O
_cod_database_code 7005700

loop_
_symmetry_equiv_pos_as_xyz
'x, y, z'
'-x, -y, -z'

loop_
_atom_site_label
_atom_site_type_symbol
_atom_site_fract_x
_atom_site_fract_y
_atom_site_fract_z
_atom_site_U_iso_or_equiv
_atom_site_adp_type
_atom_site_occupancy
_atom_site_symmetry_multiplicity
_atom_site_calc_flag
_atom_site_refinement_flags
_atom_site_disorder_assembly
_atom_site_disorder_group
Si1 Si -0.17154(9) 0.98879(8) 0.35128(8) 0.0329(2) Uani 1 1 d . . .
Sn1 Sn 0.00339(2) 0.852184(18) 0.534130(18) 0.02740(9) Uani 1 1 d . . .
N1 N -0.0551(2) 0.99136(18) 0.41738(18) 0.0161(4) Uani 1 1 d . . .
O1 O 0.1997(2) 0.86713(19) 0.43657(19) 0.0314(5) Uani 1 1 d . . .
O2 O 0.0958(2) 0.7695(2) 0.3544(2) 0.0339(5) Uani 1 1 d . . .
C1 C 0.1966(3) 0.8058(2) 0.3630(3) 0.0261(6) Uani 1 1 d . . .
C2 C 0.3222(3) 0.7760(3) 0.2906(3) 0.0287(6) Uani 1 1 d . . .
C3 C 0.3828(3) 0.8544(3) 0.1899(3) 0.0343(7) Uani 1 1 d . . .
C4 C 0.4983(4) 0.8227(4) 0.1259(3) 0.0472(10) Uani 1 1 d . . .
H4 H 0.5402 0.8740 0.0569 0.057 Uiso 1 1 calc R . .
C5 C 0.5527(4) 0.7173(4) 0.1619(4) 0.0561(12) Uani 1 1 d . . .
H5 H 0.6315 0.6967 0.1172 0.067 Uiso 1 1 calc R . .
C6 C 0.4934(4) 0.6418(4) 0.2623(4) 0.0493(10) Uani 1 1 d . . .
H6 H 0.5324 0.5701 0.2864 0.059 Uiso 1 1 calc R . .
C7 C 0.3778(3) 0.6693(3) 0.3282(3) 0.0347(7) Uani 1 1 d . . .
C8 C 0.3239(3) 0.9699(3) 0.1579(3) 0.0333(7) Uani 1 1 d . . .
C9 C 0.2289(3) 0.9831(3) 0.0968(3) 0.0354(7) Uani 1 1 d . . .
C10 C 0.1697(3) 1.0905(3) 0.0770(3) 0.0405(8) Uani 1 1 d . . .
H10 H 0.1058 1.0998 0.0356 0.049 Uiso 1 1 calc R . .
C11 C 0.2014(4) 1.1843(3) 0.1160(3) 0.0417(9) Uani 1 1 d . . .
C12 C 0.2984(4) 1.1705(3) 0.1723(3) 0.0407(8) Uani 1 1 d . . .
H12 H 0.3226 1.2344 0.1978 0.049 Uiso 1 1 calc R . .
C13 C 0.3609(3) 1.0659(3) 0.1923(3) 0.0384(8) Uani 1 1 d . . .
C14 C 0.1946(4) 0.8830(4) 0.0528(4) 0.0478(9) Uani 1 1 d . . .
H14A H 0.1340 0.9089 0.0057 0.072 Uiso 1 1 calc R . .
H14B H 0.1561 0.8205 0.1178 0.072 Uiso 1 1 calc R . .
H14C H 0.2711 0.8542 0.0063 0.072 Uiso 1 1 calc R . .
C15 C 0.1333(4) 1.2991(3) 0.0970(4) 0.0546(11) Uani 1 1 d . . .
H15A H 0.0797 1.2982 0.0442 0.082 Uiso 1 1 calc R . .
H15B H 0.1958 1.3625 0.0641 0.082 Uiso 1 1 calc R . .
H15C H 0.0805 1.3111 0.1705 0.082 Uiso 1 1 calc R . .
C16 C 0.4710(4) 1.0562(4) 0.2482(4) 0.0539(10) Uani 1 1 d . . .
H16A H 0.5499 1.0466 0.1918 0.081 Uiso 1 1 calc R . .
H16B H 0.4578 0.9889 0.3128 0.081 Uiso 1 1 calc R . .
H16C H 0.4768 1.1270 0.2760 0.081 Uiso 1 1 calc R . .
C17 C 0.3132(3) 0.5939(3) 0.4412(3) 0.0323(7) Uani 1 1 d . . .
C18 C 0.2220(4) 0.5117(3) 0.4480(3) 0.0367(8) Uani 1 1 d . . .
C19 C 0.1534(4) 0.4531(3) 0.5557(3) 0.0409(8) Uani 1 1 d . . .
H19 H 0.0915 0.3969 0.5602 0.049 Uiso 1 1 calc R . .
C20 C 0.1731(4) 0.4749(3) 0.6566(3) 0.0391(8) Uani 1 1 d . . .
C21 C 0.2668(4) 0.5538(3) 0.6478(3) 0.0374(8) Uani 1 1 d . . .
H21 H 0.2829 0.5679 0.7160 0.045 Uiso 1 1 calc R . .
C22 C 0.3389(3) 0.6136(3) 0.5417(3) 0.0355(8) Uani 1 1 d . . .
C23 C 0.1965(4) 0.4866(4) 0.3410(3) 0.0510(10) Uani 1 1 d . . .
H23A H 0.1214 0.4362 0.3618 0.077 Uiso 1 1 calc R . .
H23B H 0.2698 0.4475 0.3013 0.077 Uiso 1 1 calc R . .
H23C H 0.1816 0.5597 0.2903 0.077 Uiso 1 1 calc R . .
C24 C 0.0945(5) 0.4147(4) 0.7724(3) 0.0547(11) Uani 1 1 d . . .
H24A H 0.1492 0.3655 0.8152 0.082 Uiso 1 1 calc R . .
H24B H 0.0292 0.3664 0.7620 0.082 Uiso 1 1 calc R . .
H24C H 0.0540 0.4729 0.8151 0.082 Uiso 1 1 calc R . .
C25 C 0.4435(4) 0.6959(3) 0.5366(4) 0.0488(10) Uani 1 1 d . . .
H25A H 0.4500 0.6954 0.6146 0.073 Uiso 1 1 calc R . .
H25B H 0.4243 0.7747 0.4992 0.073 Uiso 1 1 calc R . .
H25C H 0.5242 0.6710 0.4925 0.073 Uiso 1 1 calc R . .
C26 C -0.1958(4) 1.1406(3) 0.2791(4) 0.0477(10) Uani 1 1 d . . .
H26A H -0.2191 1.1888 0.3364 0.072 Uiso 1 1 calc R . .
H26B H -0.2639 1.1425 0.2396 0.072 Uiso 1 1 calc R . .
H26C H -0.1172 1.1708 0.2231 0.072 Uiso 1 1 calc R . .
C27 C -0.3160(4) 0.9282(5) 0.4603(4) 0.0647(13) Uani 1 1 d . . .
H27A H -0.2993 0.8492 0.4990 0.097 Uiso 1 1 calc R . .
H27B H -0.3851 0.9261 0.4228 0.097 Uiso 1 1 calc R . .
H27C H -0.3403 0.9772 0.5168 0.097 Uiso 1 1 calc R . .
C28 C -0.1295(5) 0.8990(4) 0.2434(4) 0.0607(12) Uani 1 1 d . . .
H28A H -0.0510 0.9289 0.1871 0.091 Uiso 1 1 calc R . .
H28B H -0.1980 0.9015 0.2043 0.091 Uiso 1 1 calc R . .
H28C H -0.1170 0.8185 0.2811 0.091 Uiso 1 1 calc R . .
C41 C 0.7604(14) 0.3918(9) 0.0252(10) 0.087(3) Uani 0.50 1 d PDU A -1
H41A H 0.7849 0.3221 0.0748 0.131 Uiso 0.50 1 calc PR A -1
H41B H 0.7918 0.4611 0.0416 0.131 Uiso 0.50 1 calc PR A -1
H41C H 0.7971 0.3891 -0.0554 0.131 Uiso 0.50 1 calc PR A -1
C42 C 0.6174(16) 0.3964(17) 0.047(2) 0.089(5) Uani 0.50 1 d PDU A -1
H42A H 0.5867 0.3294 0.0249 0.107 Uiso 0.50 1 calc PR A -1
H42B H 0.5804 0.3895 0.1306 0.107 Uiso 0.50 1 calc PR A -1
O43 O 0.574(2) 0.5033(18) -0.015(2) 0.078(3) Uani 0.50 1 d PDU A -1
C44 C 0.437(3) 0.512(3) 0.005(3) 0.080(5) Uani 0.50 1 d PDU A -1
H44A H 0.3981 0.5178 0.0847 0.096 Uiso 0.50 1 calc PR A -1
H44B H 0.4014 0.4422 -0.0098 0.096 Uiso 0.50 1 calc PR A -1
C45 C 0.4117(19) 0.620(2) -0.079(2) 0.099(6) Uani 0.50 1 d PDU A -1
H45A H 0.3200 0.6301 -0.0690 0.148 Uiso 0.50 1 calc PR A -1
H45B H 0.4510 0.6128 -0.1575 0.148 Uiso 0.50 1 calc PR A -1
H45C H 0.4477 0.6880 -0.0635 0.148 Uiso 0.50 1 calc PR A -1

loop_
_atom_site_aniso_label
_atom_site_aniso_U_11
_atom_site_aniso_U_22
_atom_site_aniso_U_33
_atom_site_aniso_U_23
_atom_site_aniso_U_13
_atom_site_aniso_U_12
Si1 0.0285(5) 0.0362(5) 0.0370(5) -0.0077(4) -0.0134(4) -0.0016(4)
Sn1 0.02419(13) 0.02690(13) 0.02885(13) -0.00396(8) -0.00353(9) -0.00322(8)
N1 0.0142(11) 0.0172(10) 0.0185(11) -0.0056(9) -0.0054(9) 0.0012(8)
O1 0.0255(11) 0.0330(12) 0.0344(12) -0.0096(10) -0.0029(9) 0.0002(9)
O2 0.0244(12) 0.0371(12) 0.0402(13) -0.0099(10) -0.0062(10) -0.0011(9)
C1 0.0266(16) 0.0208(13) 0.0276(15) -0.0005(12) -0.0051(12) 0.0015(12)
C2 0.0241(15) 0.0308(16) 0.0292(16) -0.0049(13) -0.0046(13) 0.0019(12)
C3 0.0265(17) 0.0402(18) 0.0304(16) -0.0005(14) -0.0026(13) 0.0012(14)
C4 0.034(2) 0.058(2) 0.0357(19) 0.0017(18) 0.0061(15) 0.0044(17)
C5 0.032(2) 0.067(3) 0.052(2) -0.005(2) 0.0101(18) 0.0183(19)
C6 0.037(2) 0.049(2) 0.051(2) -0.0021(18) -0.0010(17) 0.0153(17)
C7 0.0301(17) 0.0321(16) 0.0385(18) -0.0057(14) -0.0049(14) 0.0045(14)
C8 0.0295(17) 0.0372(17) 0.0252(15) 0.0020(13) 0.0007(13) -0.0019(14)
C9 0.0332(18) 0.0419(18) 0.0279(16) -0.0028(14) -0.0055(14) -0.0027(15)
C10 0.0325(19) 0.050(2) 0.0328(18) 0.0057(16) -0.0093(15) 0.0035(16)
C11 0.040(2) 0.0399(19) 0.0356(18) 0.0005(15) -0.0007(16) 0.0026(16)
C12 0.039(2) 0.0378(18) 0.0390(19) -0.0035(15) -0.0009(16) -0.0075(15)
C13 0.0357(19) 0.0425(19) 0.0317(17) 0.0016(15) -0.0056(15) -0.0069(15)
C14 0.047(2) 0.056(2) 0.046(2) -0.0148(19) -0.0186(18) 0.0029(19)
C15 0.057(3) 0.040(2) 0.056(3) -0.0015(19) -0.004(2) 0.0067(19)
C16 0.048(2) 0.061(3) 0.057(3) -0.011(2) -0.021(2) -0.007(2)
C17 0.0272(16) 0.0276(15) 0.0405(18) -0.0051(14) -0.0089(14) 0.0079(13)
C18 0.042(2) 0.0265(16) 0.0413(19) -0.0071(14) -0.0101(16) 0.0025(14)
C19 0.044(2) 0.0289(17) 0.047(2) -0.0032(15) -0.0110(17) -0.0049(15)
C20 0.044(2) 0.0293(16) 0.0400(19) 0.0020(14) -0.0107(16) 0.0014(15)
C21 0.042(2) 0.0329(17) 0.0381(18) -0.0028(14) -0.0169(16) 0.0038(15)
C22 0.0311(18) 0.0294(16) 0.046(2) -0.0041(14) -0.0142(15) 0.0041(13)
C23 0.063(3) 0.049(2) 0.044(2) -0.0155(18) -0.012(2) -0.008(2)
C24 0.064(3) 0.047(2) 0.042(2) 0.0045(18) -0.005(2) -0.010(2)
C25 0.043(2) 0.046(2) 0.059(2) -0.0048(19) -0.0200(19) -0.0063(18)
C26 0.047(2) 0.046(2) 0.055(2) -0.0049(18) -0.027(2) 0.0048(18)
C27 0.039(2) 0.085(3) 0.066(3) 0.002(3) -0.016(2) -0.025(2)
C28 0.065(3) 0.069(3) 0.070(3) -0.035(2) -0.042(3) 0.016(2)
C41 0.140(8) 0.047(5) 0.079(7) -0.005(5) -0.040(8) -0.006(6)
C42 0.138(8) 0.043(6) 0.074(11) -0.003(6) -0.009(8) -0.020(6)
O43 0.097(5) 0.054(6) 0.076(7) -0.016(5) -0.002(6) -0.013(5)
C44 0.102(7) 0.075(11) 0.067(10) -0.024(8) -0.012(9) -0.029(9)
C45 0.117(12) 0.118(15) 0.077(13) -0.029(10) -0.047(11) 0.000(10)

loop_
_atom_type_symbol
_atom_type_description
_atom_type_scat_dispersion_real
_atom_type_scat_dispersion_imag
_atom_type_scat_source
C C 0.0033 0.0016 'International Tables Vol C Tables 4.2.6.8 and 6.1.1.4'
H H 0.0000 0.0000 'International Tables Vol C Tables 4.2.6.8 and 6.1.1.4'
N N 0.0061 0.0033 'International Tables Vol C Tables 4.2.6.8 and 6.1.1.4'
O O 0.0106 0.0060 'International Tables Vol C Tables 4.2.6.8 and 6.1.1.4'
Si Si 0.0817 0.0704 'International Tables Vol C Tables 4.2.6.8 and 6.1.1.4'
Sn Sn -0.6537 1.4246 'International Tables Vol C Tables 4.2.6.8 and 6.1.1.4'

loop_
_geom_angle_atom_site_label_1
_geom_angle_atom_site_label_2
_geom_angle_atom_site_label_3
_geom_angle
_geom_angle_site_symmetry_1
_geom_angle_site_symmetry_3
_geom_angle_publ_flag
N1 Si1 C28 111.43(17) . . ?
N1 Si1 C27 108.50(17) . . ?
C28 Si1 C27 109.2(3) . . ?
N1 Si1 C26 107.23(16) . . ?
C28 Si1 C26 109.1(2) . . ?
C27 Si1 C26 111.4(2) . . ?
N1 Sn1 O1 93.17(8) . . ?
N1 Sn1 N1 75.94(9) . 2_576 ?
O1 Sn1 N1 81.77(8) . 2_576 ?
Si1 N1 Sn1 127.00(12) . . ?
Si1 N1 Sn1 123.05(12) . 2_576 ?
Sn1 N1 Sn1 104.06(9) . 2_576 ?
C1 O1 Sn1 100.39(19) . . ?
O2 C1 O1 121.6(3) . . ?
O2 C1 C2 121.3(3) . . ?
O1 C1 C2 117.1(3) . . ?
C3 C2 C7 121.2(3) . . ?
C3 C2 C1 120.5(3) . . ?
C7 C2 C1 118.2(3) . . ?
C4 C3 C2 118.3(3) . . ?
C4 C3 C8 122.5(3) . . ?
C2 C3 C8 119.1(3) . . ?
C5 C4 C3 120.6(3) . . ?
C5 C4 H4 119.7 . . ?
C3 C4 H4 119.7 . . ?
C6 C5 C4 120.5(3) . . ?
C6 C5 H5 119.7 . . ?
C4 C5 H5 119.7 . . ?
C5 C6 C7 120.8(3) . . ?
C5 C6 H6 119.6 . . ?
C7 C6 H6 119.6 . . ?
C6 C7 C2 118.4(3) . . ?
C6 C7 C17 123.0(3) . . ?
C2 C7 C17 118.5(3) . . ?
C13 C8 C9 119.4(3) . . ?
C13 C8 C3 119.5(3) . . ?
C9 C8 C3 121.0(3) . . ?
C10 C9 C8 118.8(3) . . ?
C10 C9 C14 121.3(3) . . ?
C8 C9 C14 119.9(3) . . ?
C11 C10 C9 121.9(3) . . ?
C11 C10 H10 119.0 . . ?
C9 C10 H10 119.0 . . ?
C12 C11 C10 118.1(3) . . ?
C12 C11 C15 120.6(4) . . ?
C10 C11 C15 121.3(4) . . ?
C13 C12 C11 121.8(4) . . ?
C13 C12 H12 119.1 . . ?
C11 C12 H12 119.1 . . ?
C12 C13 C8 119.7(3) . . ?
C12 C13 C16 120.1(4) . . ?
C8 C13 C16 120.1(3) . . ?
C9 C14 H14A 109.5 . . ?
C9 C14 H14B 109.5 . . ?
H14A C14 H14B 109.5 . . ?
C9 C14 H14C 109.5 . . ?
H14A C14 H14C 109.5 . . ?
H14B C14 H14C 109.5 . . ?
C11 C15 H15A 109.5 . . ?
C11 C15 H15B 109.5 . . ?
H15A C15 H15B 109.5 . . ?
C11 C15 H15C 109.5 . . ?
H15A C15 H15C 109.5 . . ?
H15B C15 H15C 109.5 . . ?
C13 C16 H16A 109.5 . . ?
C13 C16 H16B 109.5 . . ?
H16A C16 H16B 109.5 . . ?
C13 C16 H16C 109.5 . . ?
H16A C16 H16C 109.5 . . ?
H16B C16 H16C 109.5 . . ?
C18 C17 C22 120.1(3) . . ?
C18 C17 C7 121.0(3) . . ?
C22 C17 C7 118.7(3) . . ?
C19 C18 C17 119.2(3) . . ?
C19 C18 C23 120.0(3) . . ?
C17 C18 C23 120.8(3) . . ?
C20 C19 C18 121.8(4) . . ?
C20 C19 H19 119.1 . . ?
C18 C19 H19 119.1 . . ?
C21 C20 C19 118.0(3) . . ?
C21 C20 C24 120.7(4) . . ?
C19 C20 C24 121.2(4) . . ?
C20 C21 C22 122.1(3) . . ?
C20 C21 H21 118.9 . . ?
C22 C21 H21 118.9 . . ?
C21 C22 C17 118.7(3) . . ?
C21 C22 C25 120.1(3) . . ?
C17 C22 C25 121.2(3) . . ?
C18 C23 H23A 109.5 . . ?
C18 C23 H23B 109.5 . . ?
H23A C23 H23B 109.5 . . ?
C18 C23 H23C 109.5 . . ?
H23A C23 H23C 109.5 . . ?
H23B C23 H23C 109.5 . . ?
C20 C24 H24A 109.5 . . ?
C20 C24 H24B 109.5 . . ?
H24A C24 H24B 109.5 . . ?
C20 C24 H24C 109.5 . . ?
H24A C24 H24C 109.5 . . ?
H24B C24 H24C 109.5 . . ?
C22 C25 H25A 109.5 . . ?
C22 C25 H25B 109.5 . . ?
H25A C25 H25B 109.5 . . ?
C22 C25 H25C 109.5 . . ?
H25A C25 H25C 109.5 . . ?
H25B C25 H25C 109.5 . . ?
Si1 C26 H26A 109.5 . . ?
Si1 C26 H26B 109.5 . . ?
H26A C26 H26B 109.5 . . ?
Si1 C26 H26C 109.5 . . ?
H26A C26 H26C 109.5 . . ?
H26B C26 H26C 109.5 . . ?
Si1 C27 H27A 109.5 . . ?
Si1 C27 H27B 109.5 . . ?
H27A C27 H27B 109.5 . . ?
Si1 C27 H27C 109.5 . . ?
H27A C27 H27C 109.5 . . ?
H27B C27 H27C 109.5 . . ?
Si1 C28 H28A 109.5 . . ?
Si1 C28 H28B 109.5 . . ?
H28A C28 H28B 109.5 . . ?
Si1 C28 H28C 109.5 . . ?
H28A C28 H28C 109.5 . . ?
H28B C28 H28C 109.5 . . ?
C42 C41 H41A 109.5 . . ?
C42 C41 H41B 109.5 . . ?
H41A C41 H41B 109.5 . . ?
C42 C41 H41C 109.5 . . ?
H41A C41 H41C 109.5 . . ?
H41B C41 H41C 109.5 . . ?
O43 C42 C41 112.2(15) . . ?
O43 C42 H42A 109.2 . . ?
C41 C42 H42A 109.2 . . ?
O43 C42 H42B 109.2 . . ?
C41 C42 H42B 109.2 . . ?
H42A C42 H42B 107.9 . . ?
C42 O43 C44 113.9(13) . . ?
O43 C44 C45 106.0(16) . . ?
O43 C44 H44A 110.5 . . ?
C45 C44 H44A 110.5 . . ?
O43 C44 H44B 110.5 . . ?
C45 C44 H44B 110.5 . . ?
H44A C44 H44B 108.7 . . ?
C44 C45 H45A 109.5 . . ?
C44 C45 H45B 109.5 . . ?
H45A C45 H45B 109.5 . . ?
C44 C45 H45C 109.5 . . ?
H45A C45 H45C 109.5 . . ?
H45B C45 H45C 109.5 . . ?

loop_
_geom_bond_atom_site_label_1
_geom_bond_atom_site_label_2
_geom_bond_distance
_geom_bond_site_symmetry_2
_geom_bond_publ_flag
Si1 N1 1.674(2) . ?
Si1 C28 1.837(4) . ?
Si1 C27 1.849(4) . ?
Si1 C26 1.854(4) . ?
Sn1 N1 2.119(2) . ?
Sn1 O1 2.169(2) . ?
Sn1 N1 2.198(2) 2_576 ?
N1 Sn1 2.198(2) 2_576 ?
O1 C1 1.286(4) . ?
O2 C1 1.234(4) . ?
C1 C2 1.509(4) . ?
C2 C3 1.404(4) . ?
C2 C7 1.406(4) . ?
C3 C4 1.391(5) . ?
C3 C8 1.494(5) . ?
C4 C5 1.383(6) . ?
C4 H4 0.9500 . ?
C5 C6 1.382(6) . ?
C5 H5 0.9500 . ?
C6 C7 1.385(5) . ?
C6 H6 0.9500 . ?
C7 C17 1.499(5) . ?
C8 C13 1.401(5) . ?
C8 C9 1.408(5) . ?
C9 C10 1.395(5) . ?
C9 C14 1.501(5) . ?
C10 C11 1.389(6) . ?
C10 H10 0.9500 . ?
C11 C12 1.386(6) . ?
C11 C15 1.514(5) . ?
C12 C13 1.384(5) . ?
C12 H12 0.9500 . ?
C13 C16 1.514(5) . ?
C14 H14A 0.9800 . ?
C14 H14B 0.9800 . ?
C14 H14C 0.9800 . ?
C15 H15A 0.9800 . ?
C15 H15B 0.9800 . ?
C15 H15C 0.9800 . ?
C16 H16A 0.9800 . ?
C16 H16B 0.9800 . ?
C16 H16C 0.9800 . ?
C17 C18 1.395(5) . ?
C17 C22 1.405(5) . ?
C18 C19 1.394(5) . ?
C18 C23 1.506(5) . ?
C19 C20 1.392(5) . ?
C19 H19 0.9500 . ?
C20 C21 1.382(5) . ?
C20 C24 1.507(5) . ?
C21 C22 1.397(5) . ?
C21 H21 0.9500 . ?
C22 C25 1.512(5) . ?
C23 H23A 0.9800 . ?
C23 H23B 0.9800 . ?
C23 H23C 0.9800 . ?
C24 H24A 0.9800 . ?
C24 H24B 0.9800 . ?
C24 H24C 0.9800 . ?
C25 H25A 0.9800 . ?
C25 H25B 0.9800 . ?
C25 H25C 0.9800 . ?
C26 H26A 0.9800 . ?
C26 H26B 0.9800 . ?
C26 H26C 0.9800 . ?
C27 H27A 0.9800 . ?
C27 H27B 0.9800 . ?
C27 H27C 0.9800 . ?
C28 H28A 0.9800 . ?
C28 H28B 0.9800 . ?
C28 H28C 0.9800 . ?
C41 C42 1.512(10) . ?
C41 H41A 0.9800 . ?
C41 H41B 0.9800 . ?
C41 H41C 0.9800 . ?
C42 O43 1.451(9) . ?
C42 H42A 0.9900 . ?
C42 H42B 0.9900 . ?
O43 C44 1.457(9) . ?
C44 C45 1.516(10) . ?
C44 H44A 0.9900 . ?
C44 H44B 0.9900 . ?
C45 H45A 0.9800 . ?
C45 H45B 0.9800 . ?
C45 H45C 0.9800 . ?

loop_
_geom_torsion_atom_site_label_1
_geom_torsion_atom_site_label_2
_geom_torsion_atom_site_label_3
_geom_torsion_atom_site_label_4
_geom_torsion
_geom_torsion_site_symmetry_1
_geom_torsion_site_symmetry_2
_geom_torsion_site_symmetry_3
_geom_torsion_site_symmetry_4
_geom_torsion_publ_flag
C28 Si1 N1 Sn1 -69.7(2) . . . . ?
C27 Si1 N1 Sn1 50.6(2) . . . . ?
C26 Si1 N1 Sn1 170.98(18) . . . . ?
C28 Si1 N1 Sn1 141.8(2) . . . 2_576 ?
C27 Si1 N1 Sn1 -98.0(2) . . . 2_576 ?
C26 Si1 N1 Sn1 22.4(2) . . . 2_576 ?
O1 Sn1 N1 Si1 126.11(15) . . . . ?
N1 Sn1 N1 Si1 -153.2(2) 2_576 . . . ?
O1 Sn1 N1 Sn1 -80.69(10) . . . 2_576 ?
N1 Sn1 N1 Sn1 0.0 2_576 . . 2_576 ?
N1 Sn1 O1 C1 -84.81(18) . . . . ?
N1 Sn1 O1 C1 -160.11(18) 2_576 . . . ?
Sn1 O1 C1 O2 8.4(3) . . . . ?
Sn1 O1 C1 C2 -169.2(2) . . . . ?
O2 C1 C2 C3 97.9(4) . . . . ?
O1 C1 C2 C3 -84.5(4) . . . . ?
O2 C1 C2 C7 -83.6(4) . . . . ?
O1 C1 C2 C7 94.0(4) . . . . ?
C7 C2 C3 C4 1.7(5) . . . . ?
C1 C2 C3 C4 -179.8(3) . . . . ?
C7 C2 C3 C8 -175.9(3) . . . . ?
C1 C2 C3 C8 2.6(5) . . . . ?
C2 C3 C4 C5 -1.0(6) . . . . ?
C8 C3 C4 C5 176.6(4) . . . . ?
C3 C4 C5 C6 -0.2(7) . . . . ?
C4 C5 C6 C7 0.7(8) . . . . ?
C5 C6 C7 C2 0.0(7) . . . . ?
C5 C6 C7 C17 -176.2(4) . . . . ?
C3 C2 C7 C6 -1.2(6) . . . . ?
C1 C2 C7 C6 -179.7(3) . . . . ?
C3 C2 C7 C17 175.2(3) . . . . ?
C1 C2 C7 C17 -3.3(5) . . . . ?
C4 C3 C8 C13 -84.1(5) . . . . ?
C2 C3 C8 C13 93.4(4) . . . . ?
C4 C3 C8 C9 97.9(4) . . . . ?
C2 C3 C8 C9 -84.6(4) . . . . ?
C13 C8 C9 C10 -3.1(5) . . . . ?
C3 C8 C9 C10 174.9(3) . . . . ?
C13 C8 C9 C14 176.0(3) . . . . ?
C3 C8 C9 C14 -6.0(5) . . . . ?
C8 C9 C10 C11 -0.2(5) . . . . ?
C14 C9 C10 C11 -179.3(3) . . . . ?
C9 C10 C11 C12 2.5(5) . . . . ?
C9 C10 C11 C15 -178.0(3) . . . . ?
C10 C11 C12 C13 -1.6(5) . . . . ?
C15 C11 C12 C13 179.0(3) . . . . ?
C11 C12 C13 C8 -1.7(5) . . . . ?
C11 C12 C13 C16 176.6(4) . . . . ?
C9 C8 C13 C12 4.0(5) . . . . ?
C3 C8 C13 C12 -174.0(3) . . . . ?
C9 C8 C13 C16 -174.3(3) . . . . ?
C3 C8 C13 C16 7.7(5) . . . . ?
C6 C7 C17 C18 -94.4(5) . . . . ?
C2 C7 C17 C18 89.3(4) . . . . ?
C6 C7 C17 C22 90.4(5) . . . . ?
C2 C7 C17 C22 -85.8(4) . . . . ?
C22 C17 C18 C19 2.7(5) . . . . ?
C7 C17 C18 C19 -172.4(3) . . . . ?
C22 C17 C18 C23 -177.9(3) . . . . ?
C7 C17 C18 C23 7.0(5) . . . . ?
C17 C18 C19 C20 0.2(5) . . . . ?
C23 C18 C19 C20 -179.2(3) . . . . ?
C18 C19 C20 C21 -2.4(5) . . . . ?
C18 C19 C20 C24 177.4(4) . . . . ?
C19 C20 C21 C22 1.7(5) . . . . ?
C24 C20 C21 C22 -178.1(3) . . . . ?
C20 C21 C22 C17 1.1(5) . . . . ?
C20 C21 C22 C25 -177.8(3) . . . . ?
C18 C17 C22 C21 -3.3(5) . . . . ?
C7 C17 C22 C21 171.9(3) . . . . ?
C18 C17 C22 C25 175.6(3) . . . . ?
C7 C17 C22 C25 -9.2(5) . . . . ?
C41 C42 O43 C44 -179.5(14) . . . . ?
C42 O43 C44 C45 -173(3) . . . . ?
